data_8105942
loop_
_publ_author_name
'Huang, Ting'
'Nie, Xu-Liang'
'Chen, Jing'
'Zhao, Wen'
'Xiong, Wan-Ming'

_publ_section_title
;
 Crystal structure of 3-(2-ethoxy-2-oxoethyl)-1-methyl-1H-imidazol-3-ium
 hexafluoridophosphate(V), C8H13F6N2O2P
;
_journal_issue 5
_journal_name_full 'Zeitschrift f\"ur Kristallographie - New Crystal Structures'
_journal_page_first 1077
_journal_page_last 1079
_journal_paper_doi 10.1515/ncrs-2019-0273
_journal_volume 234
_journal_year 2019
_chemical_formula_moiety 'C8 H13 N2 O2, F6 P'
_chemical_formula_sum 'C8 H13 F6 N2 O2 P'
_chemical_formula_weight 314.17
_space_group_crystal_system monoclinic
_space_group_IT_number 14
_space_group_name_Hall '-P 2ybc'
_space_group_name_H-M_alt 'P 1 21/c 1'
_atom_sites_solution_hydrogens geom
_cell_angle_alpha 90
_cell_angle_beta 112.9040(10)
_cell_angle_gamma 90
_cell_formula_units_Z 4
_cell_length_a 9.0228(12)
_cell_length_b 13.6501(18)
_cell_length_c 11.2771(15)
_cell_measurement_reflns_used 4749
_cell_measurement_temperature 296(2)
_cell_measurement_theta_max 27.23
_cell_measurement_theta_min 2.45
_cell_volume 1279.4(3)
_computing_cell_refinement 'APEX2, SAINT and SADABS [1]'
_computing_data_collection 'APEX2, SAINT and SADABS [1]'
_computing_data_reduction 'APEX2, SAINT and SADABS [1]'
_computing_structure_refinement 'SHELXL-2014/7 (Sheldrick, 2014) [2]'
_computing_structure_solution 'SHELXL-2014/7 (Sheldrick, 2014) [2]'
_diffrn_ambient_temperature 296(2)
_diffrn_measured_fraction_theta_full 0.999
_diffrn_measured_fraction_theta_max 0.998
_diffrn_measurement_device_type 'Bruker APEX-II CCD'
_diffrn_measurement_method '\f and \w scans'
_diffrn_radiation_monochromator graphite
_diffrn_radiation_source 'sealed tube'
_diffrn_radiation_type MoK\a
_diffrn_radiation_wavelength 0.71073
_diffrn_reflns_av_R_equivalents 0.0153
_diffrn_reflns_av_unetI/netI 0.0124
_diffrn_reflns_Laue_measured_fraction_full 0.999
_diffrn_reflns_Laue_measured_fraction_max 0.998
_diffrn_reflns_limit_h_max 10
_diffrn_reflns_limit_h_min -10
_diffrn_reflns_limit_k_max 15
_diffrn_reflns_limit_k_min -16
_diffrn_reflns_limit_l_max 13
_diffrn_reflns_limit_l_min -13
_diffrn_reflns_number 9660
_diffrn_reflns_point_group_measured_fraction_full 0.999
_diffrn_reflns_point_group_measured_fraction_max 0.998
_diffrn_reflns_theta_full 25.242
_diffrn_reflns_theta_max 25.485
_diffrn_reflns_theta_min 2.450
_exptl_absorpt_coefficient_mu 0.289
_exptl_crystal_colour colorless
_exptl_crystal_density_diffrn 1.631
_exptl_crystal_description block
_exptl_crystal_F_000 690
_refine_diff_density_max 0.683
_refine_diff_density_min -0.465
_refine_diff_density_rms 0.074
_refine_ls_extinction_coef .
_refine_ls_extinction_method none
_refine_ls_goodness_of_fit_ref 1.047
_refine_ls_hydrogen_treatment constr
_refine_ls_matrix_type full
_refine_ls_number_parameters 174
_refine_ls_number_reflns 2377
_refine_ls_number_restraints 0
_refine_ls_restrained_S_all 1.047
_refine_ls_R_factor_all 0.0854
_refine_ls_R_factor_gt 0.0773
_refine_ls_shift/su_max 0.001
_refine_ls_shift/su_mean 0.000
_refine_ls_structure_factor_coef Fsqd
_refine_ls_weighting_details 'w=1/[\s^2^(Fo^2^)+(0.1366P)^2^+1.5942P] where P=(Fo^2^+2Fc^2^)/3'
_refine_ls_weighting_scheme calc
_refine_ls_wR_factor_gt 0.2317
_refine_ls_wR_factor_ref 0.2385
_reflns_Friedel_coverage 0.000
_reflns_Friedel_fraction_full .
_reflns_Friedel_fraction_max .
_reflns_number_gt 2026
_reflns_number_total 2377
_reflns_threshold_expression 'I > 2\s(I)'
_cod_data_source_file suppl_ncrs-2019-0273_suppl.cif
_cod_data_source_block 3780_0m
_cod_original_sg_symbol_H-M 'P 21/c'
_cod_database_code 8105942
_shelx_space_group_comment
;
The symmetry employed for this shelxl refinement is uniquely defined
by the following loop, which should always be used as a source of
symmetry information in preference to the above space-group names.
They are only intended as comments.
;

loop_
_space_group_symop_operation_xyz
'x, y, z'
'-x, y+1/2, -z+1/2'
'-x, -y, -z'
'x, -y-1/2, z-1/2'

loop_
_atom_site_label
_atom_site_type_symbol
_atom_site_fract_x
_atom_site_fract_y
_atom_site_fract_z
_atom_site_U_iso_or_equiv
_atom_site_adp_type
_atom_site_occupancy
_atom_site_site_symmetry_order
_atom_site_calc_flag
_atom_site_refinement_flags_posn
_atom_site_refinement_flags_adp
_atom_site_refinement_flags_occupancy
_atom_site_disorder_assembly
_atom_site_disorder_group
C1 C -0.1616(5) 0.8914(3) 0.2941(3) 0.0521(8) Uani 1 1 d . . . . .
H1 H -0.2505 0.8501 0.2658 0.062 Uiso 1 1 calc R U . . .
C2 C -0.0098(4) 1.0227(3) 0.3497(3) 0.0490(8) Uani 1 1 d . . . . .
H2 H 0.0221 1.0878 0.3655 0.059 Uiso 1 1 calc R U . . .
C3 C 0.0872(4) 0.9448(3) 0.3687(3) 0.0507(8) Uani 1 1 d . . . . .
H3 H 0.1990 0.9457 0.4002 0.061 Uiso 1 1 calc R U . . .
C4 C 0.0430(5) 0.7621(3) 0.3378(3) 0.0599(10) Uani 1 1 d . . . . .
H4A H 0.1282 0.7584 0.3058 0.072 Uiso 1 1 calc R U . . .
H4B H -0.0461 0.7225 0.2821 0.072 Uiso 1 1 calc R U . . .
C5 C 0.1033(4) 0.7212(3) 0.4725(3) 0.0475(8) Uani 1 1 d . . . . .
C6 C -0.3118(5) 1.0476(3) 0.2653(4) 0.0676(11) Uani 1 1 d . . . . .
H6A H -0.4016 1.0061 0.2561 0.101 Uiso 1 1 calc R U . . .
H6B H -0.3309 1.0796 0.1848 0.101 Uiso 1 1 calc R U . . .
H6C H -0.2989 1.0959 0.3304 0.101 Uiso 1 1 calc R U . . .
C7 C 0.2197(7) 0.5809(4) 0.5938(5) 0.0773(13) Uani 1 1 d . . . . .
H7A H 0.1446 0.5834 0.6361 0.093 Uiso 1 1 calc R U . . .
H7B H 0.3188 0.6128 0.6486 0.093 Uiso 1 1 calc R U . . .
C8 C 0.2521(7) 0.4774(4) 0.5703(6) 0.0921(16) Uani 1 1 d . . . . .
H8A H 0.3306 0.4757 0.5324 0.138 Uiso 1 1 calc R U . . .
H8B H 0.1543 0.4473 0.5130 0.138 Uiso 1 1 calc R U . . .
H8C H 0.2924 0.4425 0.6505 0.138 Uiso 1 1 calc R U . . .
N1 N -0.1657(4) 0.9883(2) 0.3025(3) 0.0478(7) Uani 1 1 d . . . . .
N2 N -0.0096(4) 0.8635(2) 0.3327(3) 0.0498(7) Uani 1 1 d . . . . .
O1 O 0.1050(3) 0.7639(2) 0.5645(2) 0.0600(7) Uani 1 1 d . . . . .
O2 O 0.1520(3) 0.62990(18) 0.4698(2) 0.0587(7) Uani 1 1 d . . . . .
P1 P 0.57699(11) 0.79854(8) 0.50128(10) 0.0564(4) Uani 1 1 d . . . . .
F1 F 0.5472(5) 0.6916(3) 0.5400(5) 0.1315(15) Uani 1 1 d . . . . .
F2 F 0.7427(6) 0.7608(5) 0.5085(8) 0.192(3) Uani 1 1 d . . . . .
F3 F 0.4204(6) 0.8346(4) 0.5040(7) 0.185(3) Uani 1 1 d . . . . .
F4 F 0.6175(8) 0.8994(3) 0.4628(6) 0.175(2) Uani 1 1 d . . . . .
F5 F 0.5005(10) 0.7673(5) 0.3625(4) 0.216(3) Uani 1 1 d . . . . .
F6 F 0.6634(9) 0.8222(5) 0.6458(4) 0.194(3) Uani 1 1 d . . . . .

loop_
_atom_site_aniso_label
_atom_site_aniso_U_11
_atom_site_aniso_U_22
_atom_site_aniso_U_33
_atom_site_aniso_U_23
_atom_site_aniso_U_13
_atom_site_aniso_U_12
C1 0.057(2) 0.0501(19) 0.0451(18) -0.0042(15) 0.0149(15) -0.0045(16)
C2 0.056(2) 0.0438(18) 0.0467(18) 0.0029(14) 0.0196(15) -0.0031(14)
C3 0.0457(18) 0.056(2) 0.0493(18) 0.0016(15) 0.0174(15) 0.0014(15)
C4 0.084(3) 0.047(2) 0.0459(19) -0.0061(15) 0.0214(18) 0.0105(18)
C5 0.0465(18) 0.0444(18) 0.0533(19) -0.0016(14) 0.0214(15) 0.0003(14)
C6 0.057(2) 0.068(3) 0.070(3) 0.004(2) 0.0164(19) 0.0138(19)
C7 0.098(3) 0.067(3) 0.067(3) 0.014(2) 0.033(2) 0.018(3)
C8 0.097(4) 0.062(3) 0.105(4) 0.021(3) 0.026(3) 0.017(3)
N1 0.0508(17) 0.0470(16) 0.0443(15) 0.0021(12) 0.0169(12) 0.0040(12)
N2 0.0606(18) 0.0441(15) 0.0424(14) -0.0028(11) 0.0175(13) 0.0059(13)
O1 0.0755(18) 0.0591(16) 0.0493(14) -0.0035(12) 0.0287(13) 0.0098(13)
O2 0.0772(18) 0.0440(14) 0.0539(15) 0.0013(10) 0.0245(13) 0.0106(12)
P1 0.0476(6) 0.0587(7) 0.0598(7) 0.0053(4) 0.0175(5) 0.0005(4)
F1 0.132(3) 0.089(3) 0.173(4) 0.036(2) 0.059(3) -0.005(2)
F2 0.111(3) 0.172(5) 0.330(8) 0.009(5) 0.128(5) 0.025(3)
F3 0.119(4) 0.171(5) 0.304(8) 0.053(4) 0.126(5) 0.067(3)
F4 0.235(6) 0.078(3) 0.245(6) 0.040(3) 0.131(5) -0.019(3)
F5 0.313(8) 0.202(6) 0.071(2) -0.025(3) 0.007(4) -0.028(6)
F6 0.248(7) 0.192(5) 0.089(3) -0.033(3) 0.008(3) 0.007(5)

loop_
_atom_type_symbol
_atom_type_description
_atom_type_scat_dispersion_real
_atom_type_scat_dispersion_imag
_atom_type_scat_source
C C 0.0033 0.0016 'International Tables Vol C Tables 4.2.6.8 and 6.1.1.4'
H H 0.0000 0.0000 'International Tables Vol C Tables 4.2.6.8 and 6.1.1.4'
N N 0.0061 0.0033 'International Tables Vol C Tables 4.2.6.8 and 6.1.1.4'
O O 0.0106 0.0060 'International Tables Vol C Tables 4.2.6.8 and 6.1.1.4'
F F 0.0171 0.0103 'International Tables Vol C Tables 4.2.6.8 and 6.1.1.4'
P P 0.1023 0.0942 'International Tables Vol C Tables 4.2.6.8 and 6.1.1.4'

loop_
_geom_angle_atom_site_label_1
_geom_angle_atom_site_label_2
_geom_angle_atom_site_label_3
_geom_angle
_geom_angle_site_symmetry_1
_geom_angle_site_symmetry_3
N2 C1 N1 108.5(3) . .
C3 C2 N1 107.2(3) . .
C2 C3 N2 107.1(3) . .
N2 C4 C5 112.1(3) . .
O1 C5 O2 126.2(3) . .
O1 C5 C4 125.3(3) . .
O2 C5 C4 108.6(3) . .
O2 C7 C8 107.8(4) . .
C1 N1 C2 108.3(3) . .
C1 N1 C6 125.3(3) . .
C2 N1 C6 126.4(3) . .
C1 N2 C3 108.8(3) . .
C1 N2 C4 124.5(3) . .
C3 N2 C4 126.6(3) . .
C5 O2 C7 115.5(3) . .
F5 P1 F3 93.4(4) . .
F5 P1 F4 91.3(4) . .
F3 P1 F4 92.4(3) . .
F5 P1 F6 175.1(4) . .
F3 P1 F6 90.1(4) . .
F4 P1 F6 91.9(4) . .
F5 P1 F2 90.2(4) . .
F3 P1 F2 176.1(4) . .
F4 P1 F2 89.0(3) . .
F6 P1 F2 86.2(4) . .
F5 P1 F1 88.1(3) . .
F3 P1 F1 91.9(3) . .
F4 P1 F1 175.7(3) . .
F6 P1 F1 88.4(3) . .
F2 P1 F1 86.7(3) . .

loop_
_geom_bond_atom_site_label_1
_geom_bond_atom_site_label_2
_geom_bond_distance
_geom_bond_site_symmetry_2
C1 N2 1.323(5) .
C1 N1 1.328(5) .
C2 C3 1.341(5) .
C2 N1 1.378(4) .
C3 N2 1.373(5) .
C4 N2 1.456(4) .
C4 C5 1.507(5) .
C5 O1 1.184(4) .
C5 O2 1.326(4) .
C6 N1 1.462(5) .
C7 O2 1.452(5) .
C7 C8 1.486(7) .
P1 F5 1.505(4) .
P1 F3 1.508(4) .
P1 F4 1.531(4) .
P1 F6 1.543(5) .
P1 F2 1.553(4) .
P1 F1 1.577(4) .
